data_1542076
loop_
_publ_author_name
'Pyatenko, Yu.A.'
'Pudovkina, Z.V.'

_publ_section_title
;
 Crystal structure of narsarsukite
;
_journal_name_full Kristallografiya
_journal_page_first 563
_journal_page_last 573
_journal_volume 5
_journal_year 1960
_chemical_formula_sum 'Fe0.25 H0.5 Na2 O11 Si4 Ti0.75'
_chemical_name_systematic 'Na2 (Ti0.75 Fe0.25) (O0.5 (O H)0.5) (Si4 O10)'
_space_group_IT_number 87
_symmetry_space_group_name_Hall '-I 4'
_symmetry_space_group_name_H-M 'I 4/m'
_cell_angle_alpha 90
_cell_angle_beta 90
_cell_angle_gamma 90
_cell_formula_units_Z 4
_cell_length_a 10.72
_cell_length_b 10.72
_cell_length_c 7.99
_cell_volume 918.198
_citation_journal_id_ASTM KRISAJ
_cod_data_source_file Pyatenko_KRISAJ_1960_29.cif
_cod_data_source_block H0.5Fe0.25Na2O11Si4Ti0.75
_cod_original_cell_volume 918.1981
_cod_original_formula_sum 'H0.5 Fe0.25 Na2 O11 Si4 Ti0.75'
_cod_database_code 1542076

loop_
_symmetry_equiv_pos_as_xyz
x,y,z
-y,x,z
-x,-y,z
y,-x,z
-x,-y,-z
y,-x,-z
x,y,-z
-y,x,-z
x+1/2,y+1/2,z+1/2
-y+1/2,x+1/2,z+1/2
-x+1/2,-y+1/2,z+1/2
y+1/2,-x+1/2,z+1/2
-x+1/2,-y+1/2,-z+1/2
y+1/2,-x+1/2,-z+1/2
x+1/2,y+1/2,-z+1/2
-y+1/2,x+1/2,-z+1/2

loop_
_atom_site_label
_atom_site_type_symbol
_atom_site_fract_x
_atom_site_fract_y
_atom_site_fract_z
_atom_site_occupancy
_atom_site_U_iso_or_equiv
O2 O-2 0.178 0.049 0.225 1 0.0
O4 O-2 0 0 0.5 1 0.0
Fe1 Fe+2 0 0 0.25 0.25 0.0
Na1 Na+1 0.135 0.185 0 1 0.0
O3 O-2 0.402 0.134 0.302 1 0.0
Si1 Si+4 0.307 0.013 0.298 1 0.0
O5 O-2 0 0 0 1 0.0
Ti1 Ti+4 0 0 0.25 0.75 0.0
O1 O-2 0.025 0.299 0.5 1 0.0
